data_7039738
loop_
_publ_author_name
'Bell, Nicola L.'
'Arnold, Polly L.'
'Love, Jason B.'

_publ_section_title
;
 Controlling uranyl oxo group interactions to group 14 elements using
 polypyrrolic Schiff-base macrocyclic ligands.
;
_journal_issue 40
_journal_name_full 'Dalton transactions (Cambridge, England : 2003)'
_journal_page_first 15902
_journal_page_last 15909
_journal_paper_doi 10.1039/c6dt01948j
_journal_volume 45
_journal_year 2016
_chemical_formula_moiety 'C52 H50 N10 O3 Pb U'
_chemical_formula_sum 'C52 H50 N10 O3 Pb U'
_chemical_formula_weight 1308.24
_space_group_crystal_system orthorhombic
_space_group_IT_number 19
_space_group_name_Hall 'P 2ac 2ab'
_space_group_name_H-M_alt 'P 21 21 21'
_symmetry_space_group_name_Hall 'P 2ac 2ab'
_symmetry_space_group_name_H-M 'P 21 21 21'
_atom_sites_solution_hydrogens geom
_audit_creation_date 2016-04-28
_audit_creation_method
;
Olex2 1.2
(compiled 2016.02.19 svn.r3266 for OlexSys, GUI svn.r5155)
;
_audit_update_record
;
2016-06-17 deposited with the CCDC.
2016-06-21 downloaded from the CCDC.
;
_cell_angle_alpha 90
_cell_angle_beta 90
_cell_angle_gamma 90
_cell_formula_units_Z 4
_cell_length_a 13.4429(2)
_cell_length_b 19.5975(3)
_cell_length_c 21.9112(4)
_cell_measurement_reflns_used 19587
_cell_measurement_temperature 170(2)
_cell_measurement_theta_max 29.4250
_cell_measurement_theta_min 3.4610
_cell_volume 5772.45(16)
_computing_cell_refinement 'CrysAlisPro 1.171.38.42b (Rigaku OD, 2015)'
_computing_data_collection 'CrysAlisPro 1.171.38.42b (Rigaku OD, 2015)'
_computing_data_reduction 'CrysAlisPro 1.171.38.42b (Rigaku OD, 2015)'
_computing_molecular_graphics 'Olex2 (Dolomanov et al., 2009)'
_computing_publication_material 'Olex2 (Dolomanov et al., 2009)'
_computing_structure_refinement 'ShelXL (Sheldrick, 2015)'
_computing_structure_solution 'ShelXT (Sheldrick, 2015'
_diffrn_ambient_temperature 170(2)
_diffrn_detector 'CCD plate'
_diffrn_detector_area_resol_mean 16.1042
_diffrn_detector_type Eos
_diffrn_measured_fraction_theta_full 0.998
_diffrn_measured_fraction_theta_max 0.998
_diffrn_measurement_details
;
List of Runs (angles in degrees, time in seconds):

  1  \w    -25.00  22.00   1.00   17.50    --  -18.68 -99.00-120.00   47
  2  \w    -25.00  22.00   1.00   17.50    --  -18.68 -99.00-180.00   47
  3  \w    -87.00   0.00   1.00   17.50    --  -18.68 -57.00 -90.00   87
  4  \w     34.00  94.00   1.00   17.50    --   20.25 179.00-150.00   60
  5  \w    -48.00  39.00   1.00   17.50    --   20.25 -57.00   0.00   87
  6  \w      2.00  89.00   1.00   17.50    --   20.25  57.00 150.00   87
  7  \w      2.00  43.00   1.00   17.50    --   20.25  57.00  30.00   41
  8  \w    -50.00  43.00   1.00   17.50    --   20.25 -38.00-150.00   93
;
_diffrn_measurement_device 'four-circle diffractometer'
_diffrn_measurement_device_type 'Xcalibur, Eos'
_diffrn_measurement_method '\w scans'
_diffrn_orient_matrix_type 'CrysAlisPro convention (1999,Acta A55,543-557)'
_diffrn_orient_matrix_UB_11 -0.0284663000
_diffrn_orient_matrix_UB_12 -0.0106843000
_diffrn_orient_matrix_UB_13 -0.0255068000
_diffrn_orient_matrix_UB_21 -0.0040073000
_diffrn_orient_matrix_UB_22 0.0343675000
_diffrn_orient_matrix_UB_23 -0.0098975000
_diffrn_orient_matrix_UB_31 0.0442451000
_diffrn_orient_matrix_UB_32 -0.0038543000
_diffrn_orient_matrix_UB_33 -0.0172987000
_diffrn_radiation_monochromator graphite
_diffrn_radiation_probe x-ray
_diffrn_radiation_type MoK\a
_diffrn_radiation_wavelength 0.71073
_diffrn_reflns_av_R_equivalents 0.0613
_diffrn_reflns_av_unetI/netI 0.0498
_diffrn_reflns_Laue_measured_fraction_full 0.998
_diffrn_reflns_Laue_measured_fraction_max 0.998
_diffrn_reflns_limit_h_max 16
_diffrn_reflns_limit_h_min -17
_diffrn_reflns_limit_k_max 25
_diffrn_reflns_limit_k_min -25
_diffrn_reflns_limit_l_max 28
_diffrn_reflns_limit_l_min -28
_diffrn_reflns_number 68331
_diffrn_reflns_point_group_measured_fraction_full 0.998
_diffrn_reflns_point_group_measured_fraction_max 0.998
_diffrn_reflns_theta_full 25.242
_diffrn_reflns_theta_max 27.484
_diffrn_reflns_theta_min 2.976
_diffrn_source 'fine-focus sealed X-ray tube'
_diffrn_source_type 'Enhance (Mo) X-ray Source'
_exptl_absorpt_coefficient_mu 5.760
_exptl_absorpt_correction_T_max 1.00000
_exptl_absorpt_correction_T_min 0.50167
_exptl_absorpt_correction_type multi-scan
_exptl_absorpt_process_details
;
CrysAlisPro 1.171.38.42b (Rigaku Oxford Diffraction, 2015)
Empirical absorption correction using spherical harmonics,
 implemented in SCALE3 ABSPACK scaling algorithm.
;
_exptl_crystal_colour 'dark red'
_exptl_crystal_colour_modifier dark
_exptl_crystal_colour_primary red
_exptl_crystal_density_diffrn 1.505
_exptl_crystal_description block
_exptl_crystal_F_000 2520
_exptl_crystal_size_max 0.47
_exptl_crystal_size_mid 0.18
_exptl_crystal_size_min 0.102
_refine_diff_density_max 3.430
_refine_diff_density_min -2.325
_refine_diff_density_rms 0.131
_refine_ls_abs_structure_details
;
 Flack x determined using 4427 quotients [(I+)-(I-)]/[(I+)+(I-)]
 (Parsons, Flack and Wagner, Acta Cryst. B69 (2013) 249-259).
;
_refine_ls_abs_structure_Flack -0.001(4)
_refine_ls_extinction_method none
_refine_ls_goodness_of_fit_ref 1.053
_refine_ls_hydrogen_treatment constr
_refine_ls_matrix_type full
_refine_ls_number_parameters 612
_refine_ls_number_reflns 13223
_refine_ls_number_restraints 132
_refine_ls_restrained_S_all 1.050
_refine_ls_R_factor_all 0.0527
_refine_ls_R_factor_gt 0.0388
_refine_ls_shift/su_max 0.002
_refine_ls_shift/su_mean 0.000
_refine_ls_structure_factor_coef Fsqd
_refine_ls_weighting_details 'w=1/[\s^2^(Fo^2^)+(0.0266P)^2^+15.7017P] where P=(Fo^2^+2Fc^2^)/3'
_refine_ls_weighting_scheme calc
_refine_ls_wR_factor_gt 0.0791
_refine_ls_wR_factor_ref 0.0851
_reflns_Friedel_coverage 0.824
_reflns_Friedel_fraction_full 0.999
_reflns_Friedel_fraction_max 0.998
_reflns_number_gt 11200
_reflns_number_total 13223
_reflns_threshold_expression 'I > 2\s(I)'
_cod_data_source_file c6dt01948j2.cif
_cod_data_source_block UO2PbLMepyPY-O
_cod_depositor_comments 'Adding full bibliography for 7039733--7039741.cif.'
_cod_original_cell_volume 5772.42(16)
_cod_database_code 7039738
_chemical_oxdiff_formula 'C52 H50 N10 O3 U Pb'
_shelx_space_group_comment
;
The symmetry employed for this shelxl refinement is uniquely defined
by the following loop, which should always be used as a source of
symmetry information in preference to the above space-group names.
They are only intended as comments.
;
_reflns_odcompleteness_completeness 99.77
_reflns_odcompleteness_iscentric 1
_reflns_odcompleteness_theta 27.42
_olex2_refinement_description
;
1. Fixed Uiso
 At 1.2 times of:
  All C(H) groups
 At 1.5 times of:
  All C(H,H,H) groups
2. Uiso/Uaniso restraints and constraints
C11 \\sim C10 \\sim C9 \\sim C16 \\sim C15 \\sim C13: within 1.7A with sigma of
0.02 and sigma for terminal atoms of 0.04
C6 \\sim C7 \\sim N1 \\sim C4 \\sim C5: within 1.7A with sigma of 0.02 and
sigma for terminal atoms of 0.04
3. Rigid body (RIGU) restrains
 C10, C9, C16, C15, C13, C11
 with sigma for 1-2 distances of 0.004 and sigma for 1-3 distances of 0.004
 C10, C9, C16, C15, C13, C11
 with sigma for 1-2 distances of 0.002 and sigma for 1-3 distances of 0.002
 C6, C7, N1, C4, C5
 with sigma for 1-2 distances of 0.002 and sigma for 1-3 distances of 0.002
4.a Aromatic/amide H refined with riding coordinates:
 C15(H15), C17(H17), C29(H29), C47(H47), C8(H8), C31(H31), C20(H20), C38(H38),
 C45(H45), C36(H36), C41(H41), C40(H40), C015(H015), C19(H19), C26(H26),
 C10(H10), C43(H43), C51(H51), C6(H6), C5(H5), C48(H48), C27(H27), C52(H52),
 C44(H44), C50(H50), C49(H49)
4.b Idealised Me refined as rotating group:
 C3(H3A,H3B,H3C), C14(H14A,H14B,H14C), C24(H24A,H24B,H24C), C33(H33A,H33B,
 H33C), C2(H2A,H2B,H2C), C23(H23A,H23B,H23C), C35(H35A,H35B,H35C), C12(H12A,
 H12B,H12C)
;
_shelx_shelxl_version_number 2014/7
_olex2_submission_special_instructions 'No special instructions were received'
_oxdiff_exptl_absorpt_empirical_details
;
Empirical correction (ABSPACK) includes:
- Absorption correction using spherical harmonics
- Frame scaling
;
_oxdiff_exptl_absorpt_empirical_full_max 1.654
_oxdiff_exptl_absorpt_empirical_full_min 0.734
_platon_squeeze_void_probe_radius 1.20

loop_
_space_group_symop_operation_xyz
'x, y, z'
'-x+1/2, -y, z+1/2'
'-x, y+1/2, -z+1/2'
'x+1/2, -y+1/2, -z'

loop_
_atom_site_label
_atom_site_type_symbol
_atom_site_fract_x
_atom_site_fract_y
_atom_site_fract_z
_atom_site_U_iso_or_equiv
_atom_site_adp_type
_atom_site_occupancy
_atom_site_site_symmetry_order
_atom_site_calc_flag
_atom_site_refinement_flags_posn
_atom_site_refinement_flags_adp
U1 U 0.33464(2) 0.24033(2) 0.75365(2) 0.02683(8) Uani 1 1 d . .
Pb1 Pb 0.50620(2) 0.23985(2) 0.60947(2) 0.03348(9) Uani 1 1 d . .
N6 N 0.6205(6) 0.2048(4) 0.7133(4) 0.036(2) Uani 1 1 d . .
N10 N 0.4582(6) 0.3955(4) 0.7401(5) 0.036(2) Uani 1 1 d . .
O2 O 0.2949(5) 0.2917(4) 0.8148(3) 0.0413(18) Uani 1 1 d . .
N3 N 0.2249(6) 0.3116(4) 0.6845(4) 0.0318(19) Uani 1 1 d . .
N7 N 0.3429(6) 0.3065(4) 0.5772(4) 0.0332(18) Uani 1 1 d . .
N2 N 0.4929(6) 0.2177(4) 0.8162(4) 0.0358(18) Uani 1 1 d . .
O3 O 0.4425(5) 0.3289(3) 0.7239(4) 0.0389(18) Uani 1 1 d . .
O1 O 0.3805(5) 0.1892(4) 0.6883(4) 0.0387(17) Uani 1 1 d . .
N4 N 0.1669(6) 0.1946(4) 0.7423(4) 0.0334(17) Uani 1 1 d . .
N8 N 0.4307(6) 0.1901(4) 0.5255(4) 0.035(2) Uani 1 1 d . .
N5 N 0.5885(5) 0.1338(4) 0.6017(4) 0.0310(18) Uani 1 1 d . .
N1 N 0.3208(7) 0.1412(4) 0.8194(4) 0.0361(17) Uani 1 1 d . U
C15 C 0.7336(7) 0.2874(5) 0.7593(6) 0.041(2) Uani 1 1 d . U
H15 H 0.7755 0.2834 0.7257 0.049 Uiso 1 1 calc R .
C16 C 0.6488(7) 0.2493(4) 0.7607(4) 0.036(2) Uani 1 1 d . U
C30 C 0.3125(6) 0.3702(4) 0.6015(5) 0.029(2) Uani 1 1 d . .
C17 C 0.6888(7) 0.1684(5) 0.6892(5) 0.036(2) Uani 1 1 d . .
H17 H 0.7508 0.1670 0.7081 0.043 Uiso 1 1 calc R .
C37 C 0.2558(7) 0.3735(5) 0.6554(5) 0.030(2) Uani 1 1 d . .
C29 C 0.3312(8) 0.2929(5) 0.5197(5) 0.037(2) Uani 1 1 d . .
H29 H 0.2950 0.3234 0.4959 0.044 Uiso 1 1 calc R .
C9 C 0.5839(6) 0.2556(5) 0.8125(4) 0.0364(19) Uani 1 1 d . U
C39 C 0.0980(6) 0.2396(6) 0.7181(5) 0.038(2) Uani 1 1 d . .
C47 C 0.5035(10) 0.4336(6) 0.6982(6) 0.050(3) Uani 1 1 d . .
H47 H 0.5233 0.4143 0.6614 0.060 Uiso 1 1 calc R .
C4 C 0.2468(9) 0.0977(6) 0.8336(6) 0.045(2) Uani 1 1 d . U
C8 C 0.4731(9) 0.1862(6) 0.8670(5) 0.048(3) Uani 1 1 d . .
H8 H 0.5156 0.1891 0.9005 0.057 Uiso 1 1 calc R .
C21 C 0.5973(8) 0.0903(5) 0.5539(5) 0.038(3) Uani 1 1 d . .
N9 N 0.5990(9) 0.3110(6) 0.5190(6) 0.068(3) Uani 1 1 d . .
C31 C 0.3399(8) 0.4330(5) 0.5747(4) 0.033(2) Uani 1 1 d . .
H31 H 0.3771 0.4323 0.5389 0.039 Uiso 1 1 calc R .
C42 C 0.1170(8) 0.1396(5) 0.7609(6) 0.046(3) Uani 1 1 d . .
C20 C 0.6882(8) 0.0573(6) 0.5569(6) 0.044(3) Uani 1 1 d . .
H20 H 0.7112 0.0242 0.5300 0.053 Uiso 1 1 calc R .
C38 C 0.1316(7) 0.2990(5) 0.6888(5) 0.034(2) Uani 1 1 d . .
H38 H 0.0858 0.3294 0.6723 0.040 Uiso 1 1 calc R .
C45 C 0.4918(11) 0.5292(6) 0.7651(8) 0.066(4) Uani 1 1 d . .
H45 H 0.5026 0.5749 0.7743 0.080 Uiso 1 1 calc R .
C28 C 0.3701(8) 0.2349(5) 0.4918(5) 0.040(2) Uani 1 1 d . .
C36 C 0.2318(8) 0.4367(5) 0.6803(5) 0.036(2) Uani 1 1 d . .
H36 H 0.1954 0.4379 0.7164 0.043 Uiso 1 1 calc R .
C25 C 0.4584(7) 0.1399(5) 0.4870(5) 0.037(2) Uani 1 1 d . .
C22 C 0.5131(8) 0.0766(5) 0.5093(5) 0.042(3) Uani 1 1 d . .
C41 C 0.0145(8) 0.1491(6) 0.7492(7) 0.061(3) Uani 1 1 d . .
H41 H -0.0364 0.1183 0.7577 0.073 Uiso 1 1 calc R .
C40 C 0.0044(8) 0.2116(6) 0.7232(6) 0.061(4) Uani 1 1 d . .
H40 H -0.0549 0.2318 0.7111 0.074 Uiso 1 1 calc R .
C11 C 0.6989(8) 0.3394(6) 0.8556(6) 0.046(2) Uani 1 1 d . U
C3 C 0.2234(9) 0.0428(6) 0.7335(6) 0.052(3) Uani 1 1 d . .
H3A H 0.2730 0.0729 0.7171 0.078 Uiso 1 1 calc GR .
H3B H 0.1763 0.0314 0.7021 0.078 Uiso 1 1 calc GR .
H3C H 0.2548 0.0018 0.7480 0.078 Uiso 1 1 calc GR .
C015 C 0.5212(11) 0.5033(6) 0.7098(8) 0.062(4) Uani 1 1 d . .
H015 H 0.5520 0.5308 0.6808 0.074 Uiso 1 1 calc R .
C19 C 0.7391(8) 0.0825(6) 0.6073(6) 0.045(3) Uani 1 1 d . .
H19 H 0.8027 0.0707 0.6202 0.054 Uiso 1 1 calc R .
C14 C 0.8598(9) 0.3682(6) 0.8004(7) 0.065(4) Uani 1 1 d . .
H14A H 0.9104 0.3416 0.8201 0.098 Uiso 1 1 calc GR .
H14B H 0.8561 0.4123 0.8192 0.098 Uiso 1 1 calc GR .
H14C H 0.8758 0.3734 0.7579 0.098 Uiso 1 1 calc GR .
C26 C 0.4182(9) 0.1525(6) 0.4287(5) 0.047(3) Uani 1 1 d . .
H26 H 0.4258 0.1251 0.3943 0.056 Uiso 1 1 calc R .
C1 C 0.1698(9) 0.0778(6) 0.7862(6) 0.049(3) Uani 1 1 d . .
C18 C 0.6744(8) 0.1293(5) 0.6344(5) 0.035(2) Uani 1 1 d . .
C10 C 0.6096(8) 0.3018(5) 0.8581(6) 0.046(2) Uani 1 1 d . U
H10 H 0.5669 0.3080 0.8910 0.055 Uiso 1 1 calc R .
C43 C 0.4305(9) 0.4198(6) 0.7938(6) 0.048(3) Uani 1 1 d . .
H43 H 0.4005 0.3916 0.8226 0.058 Uiso 1 1 calc R .
C51 C 0.6513(11) 0.3394(8) 0.4208(7) 0.078(5) Uani 1 1 d . .
H51 H 0.6543 0.3280 0.3796 0.094 Uiso 1 1 calc R .
C32 C 0.3141(8) 0.4951(5) 0.5993(6) 0.040(3) Uani 1 1 d . .
C34 C 0.2593(9) 0.4973(5) 0.6539(5) 0.038(3) Uani 1 1 d . .
C24 C 0.5567(9) 0.0385(7) 0.4536(6) 0.059(4) Uani 1 1 d . .
H24A H 0.6107 0.0645 0.4368 0.089 Uiso 1 1 calc GR .
H24B H 0.5059 0.0328 0.4233 0.089 Uiso 1 1 calc GR .
H24C H 0.5807 -0.0054 0.4662 0.089 Uiso 1 1 calc GR .
C6 C 0.3460(10) 0.1049(6) 0.9145(6) 0.057(3) Uani 1 1 d . U
H6 H 0.3741 0.0983 0.9529 0.068 Uiso 1 1 calc R .
C33 C 0.3499(11) 0.5604(6) 0.5674(7) 0.065(4) Uani 1 1 d . .
H33A H 0.3822 0.5486 0.5298 0.097 Uiso 1 1 calc GR .
H33B H 0.3959 0.5839 0.5934 0.097 Uiso 1 1 calc GR .
H33C H 0.2939 0.5893 0.5591 0.097 Uiso 1 1 calc GR .
C5 C 0.2582(10) 0.0741(6) 0.8922(6) 0.057(3) Uani 1 1 d . U
H5 H 0.2167 0.0441 0.9129 0.068 Uiso 1 1 calc R .
C2 C 0.0924(10) 0.0282(7) 0.8150(7) 0.071(4) Uani 1 1 d . .
H2A H 0.1260 -0.0116 0.8301 0.106 Uiso 1 1 calc GR .
H2B H 0.0447 0.0149 0.7846 0.106 Uiso 1 1 calc GR .
H2C H 0.0588 0.0507 0.8480 0.106 Uiso 1 1 calc GR .
C48 C 0.6391(13) 0.3686(9) 0.5371(8) 0.087(5) Uani 1 1 d . .
H48 H 0.6385 0.3781 0.5786 0.105 Uiso 1 1 calc R .
C23 C 0.4390(9) 0.0299(6) 0.5430(7) 0.057(3) Uani 1 1 d . .
H23A H 0.4727 -0.0107 0.5563 0.085 Uiso 1 1 calc GR .
H23B H 0.3859 0.0176 0.5158 0.085 Uiso 1 1 calc GR .
H23C H 0.4124 0.0535 0.5777 0.085 Uiso 1 1 calc GR .
C13 C 0.7607(8) 0.3325(6) 0.8065(6) 0.045(2) Uani 1 1 d . U
C7 C 0.3820(9) 0.1461(5) 0.8696(5) 0.042(2) Uani 1 1 d . U
C27 C 0.3665(8) 0.2114(6) 0.4318(5) 0.040(3) Uani 1 1 d . .
H27 H 0.3341 0.2327 0.3995 0.048 Uiso 1 1 calc R .
C52 C 0.6073(10) 0.2971(8) 0.4608(6) 0.071(4) Uani 1 1 d . .
H52 H 0.5815 0.2561 0.4464 0.085 Uiso 1 1 calc R .
C44 C 0.4469(10) 0.4875(6) 0.8061(8) 0.061(4) Uani 1 1 d . .
H44 H 0.4268 0.5053 0.8434 0.073 Uiso 1 1 calc R .
C35 C 0.2321(11) 0.5645(6) 0.6841(7) 0.061(4) Uani 1 1 d . .
H35A H 0.2023 0.5556 0.7232 0.092 Uiso 1 1 calc GR .
H35B H 0.1857 0.5887 0.6588 0.092 Uiso 1 1 calc GR .
H35C H 0.2910 0.5915 0.6895 0.092 Uiso 1 1 calc GR .
C50 C 0.6910(12) 0.3980(8) 0.4408(8) 0.084(5) Uani 1 1 d . .
H50 H 0.7250 0.4265 0.4141 0.101 Uiso 1 1 calc R .
C49 C 0.6812(14) 0.4151(8) 0.4993(8) 0.090(6) Uani 1 1 d . .
H49 H 0.7025 0.4573 0.5137 0.108 Uiso 1 1 calc R .
C12 C 0.7228(11) 0.3889(8) 0.9059(8) 0.078(5) Uani 1 1 d . .
H12A H 0.7234 0.4344 0.8899 0.117 Uiso 1 1 calc GR .
H12B H 0.7870 0.3783 0.9227 0.117 Uiso 1 1 calc GR .
H12C H 0.6733 0.3854 0.9374 0.117 Uiso 1 1 calc GR .

loop_
_atom_site_aniso_label
_atom_site_aniso_U_11
_atom_site_aniso_U_22
_atom_site_aniso_U_33
_atom_site_aniso_U_23
_atom_site_aniso_U_13
_atom_site_aniso_U_12
U1 0.03218(15) 0.02177(14) 0.02654(17) 0.00247(15) -0.00230(14) 0.00207(15)
Pb1 0.03380(16) 0.02782(16) 0.0388(2) -0.00756(16) -0.00213(16) 0.00200(17)
N6 0.030(4) 0.029(4) 0.048(6) -0.006(4) 0.001(4) -0.001(4)
N10 0.031(4) 0.026(4) 0.051(6) 0.002(4) -0.009(4) -0.001(3)
O2 0.044(4) 0.045(4) 0.035(4) 0.005(3) 0.001(3) 0.006(3)
N3 0.030(4) 0.026(4) 0.039(5) 0.005(4) 0.001(4) 0.002(3)
N7 0.047(5) 0.028(4) 0.024(4) -0.003(3) 0.002(4) -0.003(4)
N2 0.038(4) 0.028(4) 0.041(5) -0.003(3) -0.007(4) 0.011(4)
O3 0.039(4) 0.022(3) 0.056(5) 0.003(3) -0.010(3) -0.004(3)
O1 0.037(4) 0.032(4) 0.047(5) 0.001(3) -0.013(3) 0.000(3)
N4 0.032(4) 0.035(4) 0.034(5) 0.002(3) 0.005(4) 0.000(4)
N8 0.040(5) 0.031(4) 0.035(5) -0.010(4) 0.015(4) -0.004(4)
N5 0.029(4) 0.036(4) 0.027(5) -0.007(4) 0.002(4) 0.003(3)
N1 0.048(4) 0.028(4) 0.032(4) 0.007(3) 0.007(3) 0.011(3)
C15 0.039(4) 0.032(4) 0.053(5) -0.009(4) -0.010(3) 0.002(3)
C16 0.049(4) 0.022(4) 0.037(4) -0.010(3) -0.014(3) -0.003(3)
C30 0.029(5) 0.026(4) 0.031(5) 0.001(4) -0.004(4) 0.005(4)
C17 0.026(5) 0.038(6) 0.044(7) 0.010(5) -0.009(4) -0.003(4)
C37 0.030(5) 0.032(5) 0.027(6) 0.006(4) -0.004(4) 0.007(4)
C29 0.044(6) 0.029(5) 0.037(6) 0.006(4) -0.004(5) -0.001(5)
C9 0.042(4) 0.030(4) 0.037(4) -0.002(4) -0.016(3) 0.008(4)
C39 0.023(4) 0.047(6) 0.044(6) 0.007(5) 0.009(4) 0.004(5)
C47 0.054(7) 0.047(6) 0.048(8) 0.001(5) -0.007(7) -0.004(7)
C4 0.058(5) 0.040(5) 0.037(5) 0.013(4) 0.008(4) 0.005(4)
C8 0.062(8) 0.050(6) 0.031(6) 0.002(5) 0.001(5) 0.025(6)
C21 0.040(6) 0.030(5) 0.044(7) -0.004(5) 0.011(5) 0.003(4)
N9 0.073(8) 0.060(7) 0.070(9) -0.009(6) -0.003(7) -0.011(6)
C31 0.036(5) 0.033(5) 0.029(5) 0.000(4) -0.001(5) -0.003(5)
C42 0.045(6) 0.039(6) 0.054(8) 0.001(5) 0.020(6) -0.008(5)
C20 0.047(7) 0.035(6) 0.050(7) -0.007(5) 0.017(6) 0.008(5)
C38 0.027(5) 0.032(5) 0.042(7) 0.006(4) -0.006(4) 0.010(4)
C45 0.056(8) 0.034(6) 0.110(14) -0.011(7) -0.020(9) -0.005(6)
C28 0.058(6) 0.028(5) 0.034(6) -0.003(5) 0.009(5) -0.007(5)
C36 0.039(6) 0.040(6) 0.028(6) -0.001(4) 0.003(5) 0.008(5)
C25 0.039(5) 0.036(5) 0.035(6) -0.008(5) 0.017(5) -0.014(4)
C22 0.041(6) 0.033(5) 0.053(7) -0.017(5) 0.014(5) -0.002(5)
C41 0.036(6) 0.064(7) 0.083(10) 0.011(8) 0.002(7) -0.014(5)
C40 0.022(5) 0.054(7) 0.108(11) 0.002(7) 0.015(6) 0.021(5)
C11 0.046(4) 0.036(5) 0.055(5) -0.012(4) -0.019(4) 0.011(4)
C3 0.057(7) 0.034(6) 0.065(10) 0.001(6) -0.006(6) -0.010(5)
C015 0.069(10) 0.032(6) 0.084(12) 0.010(6) -0.016(9) -0.010(6)
C19 0.036(5) 0.043(6) 0.055(8) 0.012(6) 0.021(6) 0.011(5)
C14 0.059(8) 0.037(7) 0.100(12) -0.006(7) -0.032(8) 0.003(6)
C26 0.065(8) 0.054(7) 0.022(6) -0.017(5) 0.004(5) -0.008(6)
C1 0.049(6) 0.043(6) 0.055(8) 0.014(5) 0.015(6) -0.017(6)
C18 0.030(5) 0.029(5) 0.047(6) 0.003(4) 0.006(5) -0.002(4)
C10 0.048(4) 0.040(5) 0.048(5) -0.014(4) -0.017(4) 0.008(4)
C43 0.054(7) 0.035(6) 0.056(8) -0.010(5) 0.006(6) 0.001(5)
C51 0.086(11) 0.106(12) 0.043(9) -0.019(8) 0.017(8) -0.042(10)
C32 0.041(6) 0.026(5) 0.054(7) 0.003(5) -0.022(6) -0.003(4)
C34 0.049(6) 0.027(5) 0.038(7) -0.003(5) -0.012(5) 0.005(5)
C24 0.050(7) 0.065(8) 0.063(10) -0.037(7) -0.002(6) 0.011(6)
C6 0.074(6) 0.056(6) 0.041(5) 0.017(4) 0.002(4) 0.006(5)
C33 0.082(10) 0.036(7) 0.076(10) 0.009(6) 0.001(8) -0.014(7)
C5 0.074(6) 0.056(6) 0.040(5) 0.020(4) 0.005(4) -0.001(5)
C2 0.075(9) 0.056(8) 0.081(12) 0.032(8) 0.010(8) -0.022(7)
C48 0.108(13) 0.091(12) 0.063(11) -0.025(9) 0.010(10) -0.041(10)
C23 0.054(7) 0.040(6) 0.077(10) -0.009(7) 0.000(7) -0.010(6)
C13 0.042(4) 0.034(5) 0.058(5) -0.011(4) -0.018(4) 0.008(4)
C7 0.057(5) 0.035(5) 0.035(4) 0.005(3) 0.003(4) 0.013(4)
C27 0.056(7) 0.044(6) 0.022(5) -0.006(4) -0.001(5) -0.002(5)
C52 0.084(10) 0.081(10) 0.047(9) -0.031(7) 0.038(8) -0.010(8)
C44 0.056(8) 0.038(7) 0.088(12) -0.021(7) -0.003(8) -0.006(6)
C35 0.082(9) 0.035(7) 0.066(10) -0.010(6) -0.002(8) 0.011(6)
C50 0.083(11) 0.084(11) 0.084(13) -0.003(9) 0.018(10) -0.029(9)
C49 0.113(14) 0.078(11) 0.079(12) -0.022(9) 0.001(11) -0.053(11)
C12 0.067(9) 0.072(10) 0.095(13) -0.041(9) -0.024(9) 0.016(8)

loop_
_atom_type_symbol
_atom_type_description
_atom_type_scat_dispersion_real
_atom_type_scat_dispersion_imag
_atom_type_scat_source
C C 0.0033 0.0016 'International Tables Vol C Tables 4.2.6.8 and 6.1.1.4'
H H 0.0000 0.0000 'International Tables Vol C Tables 4.2.6.8 and 6.1.1.4'
N N 0.0061 0.0033 'International Tables Vol C Tables 4.2.6.8 and 6.1.1.4'
O O 0.0106 0.0060 'International Tables Vol C Tables 4.2.6.8 and 6.1.1.4'
Pb Pb -3.3944 10.1111 'International Tables Vol C Tables 4.2.6.8 and 6.1.1.4'
U U -9.6767 9.6646 'International Tables Vol C Tables 4.2.6.8 and 6.1.1.4'

loop_
_exptl_crystal_face_index_h
_exptl_crystal_face_index_k
_exptl_crystal_face_index_l
_exptl_crystal_face_perp_dist
4 27 3 0.0902
-4 -27 -3 0.0902
-16 2 16 0.2214
16 -2 -16 0.2214
11 -8 24 0.0510
-11 8 -24 0.0510

loop_
_geom_angle_atom_site_label_1
_geom_angle_atom_site_label_2
_geom_angle_atom_site_label_3
_geom_angle
O2 U1 N3 87.8(3)
O2 U1 N2 86.8(3)
O2 U1 O3 88.6(3)
O2 U1 O1 177.5(3)
O2 U1 N4 90.4(3)
O2 U1 N1 89.0(3)
N3 U1 N2 153.6(3)
O3 U1 N3 77.7(2)
O3 U1 N2 76.4(3)
O3 U1 N4 144.3(2)
O3 U1 N1 143.4(3)
O1 U1 N3 91.8(3)
O1 U1 N2 92.5(3)
O1 U1 O3 88.9(3)
O1 U1 N4 91.7(3)
O1 U1 N1 92.9(3)
N4 U1 N3 66.7(3)
N4 U1 N2 139.1(3)
N1 U1 N3 138.7(3)
N1 U1 N2 67.0(3)
N1 U1 N4 72.2(3)
N7 Pb1 N9 86.2(3)
O1 Pb1 N7 80.1(2)
O1 Pb1 N9 166.3(3)
N8 Pb1 N7 68.4(3)
N8 Pb1 O1 94.7(3)
N8 Pb1 N5 77.1(3)
N8 Pb1 N9 80.7(3)
N5 Pb1 N7 143.4(3)
N5 Pb1 O1 90.9(3)
N5 Pb1 N9 100.6(3)
C17 N6 C16 117.2(8)
C47 N10 O3 115.3(9)
C43 N10 O3 122.0(9)
C43 N10 C47 122.7(10)
C37 N3 U1 124.4(6)
C38 N3 U1 114.8(7)
C38 N3 C37 118.7(8)
C30 N7 Pb1 125.0(6)
C29 N7 Pb1 105.0(7)
C29 N7 C30 120.7(8)
C9 N2 U1 126.0(6)
C8 N2 U1 111.7(7)
C8 N2 C9 117.9(9)
N10 O3 U1 136.6(6)
U1 O1 Pb1 121.3(3)
C39 N4 U1 115.1(6)
C42 N4 U1 137.0(7)
C42 N4 C39 107.1(8)
C28 N8 Pb1 114.1(6)
C25 N8 Pb1 133.1(7)
C25 N8 C28 106.7(9)
C21 N5 Pb1 130.5(7)
C21 N5 C18 107.0(8)
C18 N5 Pb1 114.6(6)
C4 N1 U1 134.5(7)
C4 N1 C7 107.5(9)
C7 N1 U1 111.9(7)
C16 C15 H15 118.5
C16 C15 C13 122.9(11)
C13 C15 H15 118.5
N6 C16 C9 118.2(8)
C15 C16 N6 123.2(9)
C15 C16 C9 118.6(9)
C37 C30 N7 120.8(8)
C37 C30 C31 116.7(9)
C31 C30 N7 122.4(9)
N6 C17 H17 118.4
N6 C17 C18 123.1(9)
C18 C17 H17 118.4
C30 C37 N3 119.5(9)
C36 C37 N3 120.8(9)
C36 C37 C30 119.7(9)
N7 C29 H29 118.4
N7 C29 C28 123.3(10)
C28 C29 H29 118.4
N2 C9 C16 121.2(8)
C10 C9 N2 120.6(10)
C10 C9 C16 118.1(9)
N4 C39 C38 119.3(8)
C40 C39 N4 109.0(9)
C40 C39 C38 131.4(10)
N10 C47 H47 120.1
N10 C47 C015 119.8(12)
C015 C47 H47 120.1
N1 C4 C1 120.5(10)
N1 C4 C5 110.3(11)
C5 C4 C1 129.0(11)
N2 C8 H8 121.2
N2 C8 C7 117.5(11)
C7 C8 H8 121.2
N5 C21 C20 109.5(10)
N5 C21 C22 122.9(9)
C20 C21 C22 127.3(10)
C48 N9 Pb1 114.2(11)
C52 N9 Pb1 129.9(9)
C52 N9 C48 115.9(14)
C30 C31 H31 118.6
C32 C31 C30 122.8(10)
C32 C31 H31 118.6
N4 C42 C41 109.2(10)
N4 C42 C1 121.6(9)
C41 C42 C1 129.1(10)
C21 C20 H20 126.1
C21 C20 C19 107.8(10)
C19 C20 H20 126.1
N3 C38 C39 120.5(9)
N3 C38 H38 119.7
C39 C38 H38 119.7
C015 C45 H45 120.3
C44 C45 H45 120.3
C44 C45 C015 119.4(12)
C29 C28 N8 119.7(9)
C27 C28 N8 108.0(9)
C27 C28 C29 132.1(11)
C37 C36 H36 118.6
C34 C36 C37 122.9(10)
C34 C36 H36 118.6
N8 C25 C22 121.8(10)
N8 C25 C26 109.5(10)
C26 C25 C22 128.2(10)
C21 C22 C25 115.0(8)
C21 C22 C24 108.1(9)
C21 C22 C23 106.2(10)
C25 C22 C24 108.9(10)
C25 C22 C23 109.0(9)
C23 C22 C24 109.6(9)
C42 C41 H41 126.5
C40 C41 C42 107.0(10)
C40 C41 H41 126.5
C39 C40 H40 126.2
C41 C40 C39 107.6(10)
C41 C40 H40 126.2
C10 C11 C12 119.4(12)
C13 C11 C10 119.8(11)
C13 C11 C12 120.7(12)
H3A C3 H3B 109.5
H3A C3 H3C 109.5
H3B C3 H3C 109.5
C1 C3 H3A 109.5
C1 C3 H3B 109.5
C1 C3 H3C 109.5
C47 C015 H015 121.0
C45 C015 C47 118.0(14)
C45 C015 H015 121.0
C20 C19 H19 127.3
C20 C19 C18 105.4(10)
C18 C19 H19 127.3
H14A C14 H14B 109.5
H14A C14 H14C 109.5
H14B C14 H14C 109.5
C13 C14 H14A 109.5
C13 C14 H14B 109.5
C13 C14 H14C 109.5
C25 C26 H26 126.3
C27 C26 C25 107.5(9)
C27 C26 H26 126.3
C4 C1 C3 108.1(10)
C4 C1 C2 109.8(10)
C42 C1 C4 111.5(9)
C42 C1 C3 107.9(10)
C42 C1 C2 109.6(10)
C3 C1 C2 110.0(10)
N5 C18 C17 121.4(9)
N5 C18 C19 110.2(10)
C19 C18 C17 128.5(10)
C9 C10 C11 121.6(11)
C9 C10 H10 119.2
C11 C10 H10 119.2
N10 C43 H43 120.8
N10 C43 C44 118.5(13)
C44 C43 H43 120.8
C52 C51 H51 120.3
C50 C51 H51 120.3
C50 C51 C52 119.3(14)
C31 C32 C34 119.6(10)
C31 C32 C33 118.7(11)
C34 C32 C33 121.7(10)
C36 C34 C32 118.3(10)
C36 C34 C35 120.1(11)
C32 C34 C35 121.6(11)
C22 C24 H24A 109.5
C22 C24 H24B 109.5
C22 C24 H24C 109.5
H24A C24 H24B 109.5
H24A C24 H24C 109.5
H24B C24 H24C 109.5
C5 C6 H6 126.3
C7 C6 H6 126.3
C7 C6 C5 107.4(11)
C32 C33 H33A 109.5
C32 C33 H33B 109.5
C32 C33 H33C 109.5
H33A C33 H33B 109.5
H33A C33 H33C 109.5
H33B C33 H33C 109.5
C4 C5 C6 105.9(11)
C4 C5 H5 127.1
C6 C5 H5 127.1
C1 C2 H2A 109.5
C1 C2 H2B 109.5
C1 C2 H2C 109.5
H2A C2 H2B 109.5
H2A C2 H2C 109.5
H2B C2 H2C 109.5
N9 C48 H48 117.7
N9 C48 C49 124.6(16)
C49 C48 H48 117.7
C22 C23 H23A 109.5
C22 C23 H23B 109.5
C22 C23 H23C 109.5
H23A C23 H23B 109.5
H23A C23 H23C 109.5
H23B C23 H23C 109.5
C15 C13 C14 117.0(12)
C11 C13 C15 118.9(11)
C11 C13 C14 124.1(11)
N1 C7 C8 120.6(10)
C6 C7 N1 108.9(11)
C6 C7 C8 130.3(12)
C28 C27 H27 125.9
C26 C27 C28 108.3(10)
C26 C27 H27 125.9
N9 C52 C51 123.1(14)
N9 C52 H52 118.5
C51 C52 H52 118.5
C45 C44 C43 121.6(15)
C45 C44 H44 119.2
C43 C44 H44 119.2
C34 C35 H35A 109.5
C34 C35 H35B 109.5
C34 C35 H35C 109.5
H35A C35 H35B 109.5
H35A C35 H35C 109.5
H35B C35 H35C 109.5
C51 C50 H50 120.3
C49 C50 C51 119.5(15)
C49 C50 H50 120.3
C48 C49 H49 121.4
C50 C49 C48 117.3(15)
C50 C49 H49 121.4
C11 C12 H12A 109.5
C11 C12 H12B 109.5
C11 C12 H12C 109.5
H12A C12 H12B 109.5
H12A C12 H12C 109.5
H12B C12 H12C 109.5

loop_
_geom_bond_atom_site_label_1
_geom_bond_atom_site_label_2
_geom_bond_distance
U1 O2 1.759(7)
U1 N3 2.535(8)
U1 N2 2.569(8)
U1 O3 2.355(7)
U1 O1 1.853(8)
U1 N4 2.439(8)
U1 N1 2.426(8)
Pb1 N7 2.650(9)
Pb1 O1 2.613(8)
Pb1 N8 2.316(9)
Pb1 N5 2.361(8)
Pb1 N9 2.725(12)
N6 C16 1.409(11)
N6 C17 1.277(13)
N10 O3 1.369(10)
N10 C47 1.330(14)
N10 C43 1.324(15)
N3 C37 1.431(12)
N3 C38 1.282(12)
N7 C30 1.416(11)
N7 C29 1.297(12)
N2 C9 1.433(12)
N2 C8 1.301(13)
N4 C39 1.385(12)
N4 C42 1.334(12)
N8 C28 1.406(14)
N8 C25 1.348(12)
N5 C21 1.355(13)
N5 C18 1.362(13)
N1 C4 1.345(14)
N1 C7 1.379(14)
C15 H15 0.9300
C15 C16 1.364(13)
C15 C13 1.408(15)
C16 C9 1.436(13)
C30 C37 1.408(14)
C30 C31 1.413(13)
C17 H17 0.9300
C17 C18 1.437(14)
C37 C36 1.390(14)
C29 H29 0.9300
C29 C28 1.393(14)
C9 C10 1.391(14)
C39 C38 1.404(14)
C39 C40 1.378(14)
C47 H47 0.9300
C47 C015 1.409(15)
C4 C1 1.519(17)
C4 C5 1.372(16)
C8 H8 0.9300
C8 C7 1.456(17)
C21 C20 1.385(14)
C21 C22 1.518(16)
N9 C48 1.312(17)
N9 C52 1.310(17)
C31 H31 0.9300
C31 C32 1.375(14)
C42 C41 1.413(16)
C42 C1 1.508(16)
C20 H20 0.9300
C20 C19 1.389(17)
C38 H38 0.9300
C45 H45 0.9300
C45 C015 1.37(2)
C45 C44 1.36(2)
C28 C27 1.393(14)
C36 H36 0.9300
C36 C34 1.372(15)
C25 C22 1.523(15)
C25 C26 1.410(15)
C22 C24 1.546(15)
C22 C23 1.541(16)
C41 H41 0.9300
C41 C40 1.358(16)
C40 H40 0.9300
C11 C10 1.409(16)
C11 C13 1.366(17)
C11 C12 1.504(17)
C3 H3A 0.9600
C3 H3B 0.9600
C3 H3C 0.9600
C3 C1 1.525(17)
C015 H015 0.9300
C19 H19 0.9300
C19 C18 1.397(14)
C14 H14A 0.9600
C14 H14B 0.9600
C14 H14C 0.9600
C14 C13 1.510(16)
C26 H26 0.9300
C26 C27 1.349(15)
C1 C2 1.558(15)
C10 H10 0.9300
C43 H43 0.9300
C43 C44 1.372(15)
C51 H51 0.9300
C51 C52 1.343(19)
C51 C50 1.34(2)
C32 C34 1.406(17)
C32 C33 1.535(15)
C34 C35 1.519(15)
C24 H24A 0.9600
C24 H24B 0.9600
C24 H24C 0.9600
C6 H6 0.9300
C6 C5 1.414(18)
C6 C7 1.361(15)
C33 H33A 0.9600
C33 H33B 0.9600
C33 H33C 0.9600
C5 H5 0.9300
C2 H2A 0.9600
C2 H2B 0.9600
C2 H2C 0.9600
C48 H48 0.9300
C48 C49 1.36(2)
C23 H23A 0.9600
C23 H23B 0.9600
C23 H23C 0.9600
C27 H27 0.9300
C52 H52 0.9300
C44 H44 0.9300
C35 H35A 0.9600
C35 H35B 0.9600
C35 H35C 0.9600
C50 H50 0.9300
C50 C49 1.33(2)
C49 H49 0.9300
C12 H12A 0.9600
C12 H12B 0.9600
C12 H12C 0.9600

loop_
_platon_squeeze_void_nr
_platon_squeeze_void_average_x
_platon_squeeze_void_average_y
_platon_squeeze_void_average_z
_platon_squeeze_void_volume
_platon_squeeze_void_count_electrons
_platon_squeeze_void_content
1 -0.059 -0.250 0.500 627 214 ' '
2 -0.084 0.250 0.000 626 214 ' '
3 0.240 0.098 0.330 12 1 ' '
4 0.260 0.902 0.830 13 0 ' '
5 0.740 0.402 0.670 13 0 ' '
6 0.760 0.598 0.170 13 1 ' '

loop_
_exptl_oxdiff_crystal_face_indexfrac_h
_exptl_oxdiff_crystal_face_indexfrac_k
_exptl_oxdiff_crystal_face_indexfrac_l
_exptl_oxdiff_crystal_face_x
_exptl_oxdiff_crystal_face_y
_exptl_oxdiff_crystal_face_z
3.9893 26.9891 2.9953 -0.4783 0.8819 0.0207
-3.9893 -26.9891 -2.9953 0.4783 -0.8819 -0.0207
-15.9949 2.0037 16.0068 0.0256 -0.0255 -0.9923
15.9949 -2.0037 -16.0068 -0.0256 0.0255 0.9923
11.0008 -7.9956 23.9924 -0.8397 -0.5563 0.1025
-11.0008 7.9956 -23.9924 0.8397 0.5563 -0.1025
